data_4324627
loop_
_publ_author_name
'Damian E. Bikiel'
'Estefan\'ia Gonz\'alez Solveyra'
'Florencia Di Salvo'
'Humberto M. S. Milagre'
'Marcos N. Eberlin'
'Rodrigo S. Corr\^ea'
'Javier Ellena'
'Dar\'io A. Estrin'
'Fabio Doctorovich'

_publ_contact_author_address
;
Instituto de F\'isica de S\~ao Carlos
Universidade de S\~ao Paulo, 13560-970
S\~ao Carlos, SP, Brasil
;
_publ_contact_author_email rodrigocorrea@ursa.ifsc.usp.br
_publ_contact_author_fax 55(16)33738096
_publ_contact_author_name 'Corr\^ea, Rodrigo S.'
_publ_contact_author_phone 55(16)33739881
_publ_section_title
;
 Tetrachlorocarbonyliridates: Water-Soluble Carbon Monoxide Releasing
 Molecules Rate-Modulated by the Sixth Ligand
;
_journal_name_full 'Inorganic Chemistry'
_journal_page_first 2334
_journal_page_last 2345
_journal_paper_doi 10.1021/ic102038v
_journal_volume 50
_journal_year 2011
_chemical_compound_source 'synthesis as described'
_chemical_formula_moiety 'C24 H20 As, C H2 Cl4 Ir1 O2, H2 O'
_chemical_formula_sum 'C25 H24 As Cl4 Ir O3'
_chemical_formula_weight 781.36
_chemical_name_common Asco_aquo
_chemical_name_systematic
;
 ?
;
_space_group_IT_number 2
_symmetry_cell_setting triclinic
_symmetry_Int_Tables_number 2
_symmetry_space_group_name_Hall '-P 1'
_symmetry_space_group_name_H-M 'P -1'
_atom_sites_solution_hydrogens geom
_atom_sites_solution_primary direct
_atom_sites_solution_secondary difmap
_audit_creation_date 2010-09-04T11:26:21-00:00
_audit_creation_method 'WinGX routine CIF_UPDATE'
_cell_angle_alpha 111.016(1)
_cell_angle_beta 95.379(1)
_cell_angle_gamma 111.648(1)
_cell_formula_units_Z 2
_cell_length_a 11.0493(2)
_cell_length_b 12.0623(2)
_cell_length_c 12.5596(2)
_cell_measurement_reflns_used 23199
_cell_measurement_temperature 298(2)
_cell_measurement_theta_max 26.733
_cell_measurement_theta_min 2.91
_cell_measurement_wavelength 0.71073
_cell_volume 1402.22(5)
_computing_cell_refinement 'HKL Scalepack (Otwinowski & Minor 1997)'
_computing_data_collection 'Collect (Bruker AXS BV, 1997-2004)'
_computing_data_reduction 'HKL Denzo and Scalepack (Otwinowski & Minor 1997)'
_computing_molecular_graphics 'Ortep-3 for Windows (Farrugia, 1997)'
_computing_publication_material 'WinGX publication routines (Farrugia, 1999)'
_computing_structure_refinement 'SHELXL-97 (Sheldrick, 2008)'
_computing_structure_solution 'SHELXS-86 (Sheldrick, 1986)'
_diffrn_ambient_temperature 298(2)
_diffrn_detector 'CCD plate'
_diffrn_detector_area_resol_mean 9
_diffrn_measured_fraction_theta_full 0.986
_diffrn_measured_fraction_theta_max 0.986
_diffrn_measurement_device '95mm CCD camera on \k-goniostat'
_diffrn_measurement_device_type KappaCCD
_diffrn_measurement_method 'CCD rotation images, thick slices'
_diffrn_orient_matrix_type 'by Bruker AXS Collect from scalepack cell'
_diffrn_orient_matrix_UB_11 -0.448812E-1
_diffrn_orient_matrix_UB_12 0.526192E-1
_diffrn_orient_matrix_UB_13 0.454439E-1
_diffrn_orient_matrix_UB_21 -0.379607E-1
_diffrn_orient_matrix_UB_22 0.40411E-2
_diffrn_orient_matrix_UB_23 -0.732681E-1
_diffrn_orient_matrix_UB_31 -0.819528E-1
_diffrn_orient_matrix_UB_32 -0.832074E-1
_diffrn_orient_matrix_UB_33 -0.19274E-1
_diffrn_radiation_monochromator graphite
_diffrn_radiation_probe x-ray
_diffrn_radiation_type MoK\a
_diffrn_radiation_wavelength 0.71073
_diffrn_reflns_av_R_equivalents 0.026
_diffrn_reflns_av_unetI/netI 0.0398
_diffrn_reflns_limit_h_max 13
_diffrn_reflns_limit_h_min -13
_diffrn_reflns_limit_k_max 15
_diffrn_reflns_limit_k_min -15
_diffrn_reflns_limit_l_max 15
_diffrn_reflns_limit_l_min -15
_diffrn_reflns_number 10409
_diffrn_reflns_reduction_process
;
 Scaled and merged with SORTAV
 R.H. Blessing, (1987) Cryst. Rev. 1, 3-58
 R.H. Blessing, (1989) J. Appl. Cryst. 22, 396-397
;
_diffrn_reflns_theta_full 26.76
_diffrn_reflns_theta_max 26.76
_diffrn_reflns_theta_min 3.01
_diffrn_source 'Enraf Nonius FR590'
_exptl_absorpt_coefficient_mu 6.337
_exptl_absorpt_correction_T_max 0.691
_exptl_absorpt_correction_T_min 0.36
_exptl_absorpt_correction_type gaussian
_exptl_absorpt_process_details
;
   P. Coppens, L. Leiserowitz, D Rabinovich, Acta Cryst.
   (1965), 18, 1035-1038
;
_exptl_crystal_colour orange
_exptl_crystal_density_diffrn 1.851
_exptl_crystal_description prism
_exptl_crystal_F_000 752
_exptl_crystal_size_max 0.13
_exptl_crystal_size_mid 0.13
_exptl_crystal_size_min 0.12
_refine_diff_density_max 0.612
_refine_diff_density_min -1.216
_refine_diff_density_rms 0.103
_refine_ls_extinction_method none
_refine_ls_goodness_of_fit_ref 1.095
_refine_ls_hydrogen_treatment constr
_refine_ls_matrix_type full
_refine_ls_number_parameters 307
_refine_ls_number_reflns 5888
_refine_ls_number_restraints 0
_refine_ls_restrained_S_all 1.095
_refine_ls_R_factor_all 0.0443
_refine_ls_R_factor_gt 0.0348
_refine_ls_shift/su_max 0.001
_refine_ls_shift/su_mean 0
_refine_ls_structure_factor_coef Fsqd
_refine_ls_weighting_details 'calc w=1/[\s^2^(Fo^2^)+(0.0327P)^2^+0.4687P] where P=(Fo^2^+2Fc^2^)/3'
_refine_ls_weighting_scheme calc
_refine_ls_wR_factor_gt 0.0706
_refine_ls_wR_factor_ref 0.0758
_reflns_number_gt 5180
_reflns_number_total 5888
_reflns_threshold_expression >2\s(I)
_cod_data_source_file ic102038v_si_001_2.cif
_cod_data_source_block asco_aquo
_cod_database_code 4324627

loop_
_symmetry_equiv_pos_as_xyz
'x, y, z'
'-x, -y, -z'

loop_
_atom_site_label
_atom_site_type_symbol
_atom_site_fract_x
_atom_site_fract_y
_atom_site_fract_z
_atom_site_U_iso_or_equiv
_atom_site_adp_type
_atom_site_occupancy
_atom_site_symmetry_multiplicity
_atom_site_calc_flag
_atom_site_refinement_flags
C1 C 0.5243(6) 0.1540(5) 0.2156(4) 0.0652(13) Uani 1 1 d .
C2 C 0.1600(4) 0.8146(4) 0.4312(3) 0.0428(9) Uani 1 1 d .
C3 C 0.2917(4) 0.8737(4) 0.4988(4) 0.0472(9) Uani 1 1 d .
H3 H 0.3561 0.8491 0.4685 0.057 Uiso 1 1 calc R
C4 C 0.3260(5) 0.9704(4) 0.6126(4) 0.0559(11) Uani 1 1 d .
H4 H 0.414 1.011 0.6594 0.067 Uiso 1 1 calc R
C5 C 0.2303(5) 1.0060(4) 0.6562(4) 0.0611(12) Uani 1 1 d .
H5 H 0.2548 1.0718 0.7322 0.073 Uiso 1 1 calc R
C6 C 0.0994(5) 0.9466(5) 0.5903(4) 0.0624(12) Uani 1 1 d .
H6 H 0.0352 0.9705 0.6218 0.075 Uiso 1 1 calc R
C7 C 0.0637(5) 0.8504(4) 0.4759(4) 0.0547(10) Uani 1 1 d .
H7 H -0.0245 0.8102 0.4297 0.066 Uiso 1 1 calc R
C8 C 0.2549(4) 0.7082(3) 0.2012(3) 0.0407(8) Uani 1 1 d .
C9 C 0.2563(5) 0.7519(4) 0.1130(4) 0.0555(11) Uani 1 1 d .
H9 H 0.1866 0.7703 0.089 0.067 Uiso 1 1 calc R
C10 C 0.3625(5) 0.7677(5) 0.0612(4) 0.0672(13) Uani 1 1 d .
H10 H 0.3648 0.7975 0.0023 0.081 Uiso 1 1 calc R
C11 C 0.4653(5) 0.7393(5) 0.0968(5) 0.0711(14) Uani 1 1 d .
H11 H 0.5369 0.7506 0.0619 0.085 Uiso 1 1 calc R
C12 C 0.4630(5) 0.6946(5) 0.1829(4) 0.0605(11) Uani 1 1 d .
H12 H 0.5323 0.6749 0.2057 0.073 Uiso 1 1 calc R
C13 C 0.3573(4) 0.6788(4) 0.2361(4) 0.0520(10) Uani 1 1 d .
H13 H 0.3551 0.6486 0.2948 0.062 Uiso 1 1 calc R
C14 C 0.0344(4) 0.5112(4) 0.2649(3) 0.0451(9) Uani 1 1 d .
C15 C 0.0562(6) 0.4141(4) 0.1822(5) 0.0678(14) Uani 1 1 d .
H15 H 0.1086 0.4341 0.132 0.081 Uiso 1 1 calc R
C16 C 0.0005(7) 0.2869(5) 0.1733(6) 0.0882(19) Uani 1 1 d .
H16 H 0.0159 0.221 0.1184 0.106 Uiso 1 1 calc R
C17 C -0.0780(7) 0.2603(5) 0.2475(6) 0.0895(19) Uani 1 1 d .
H17 H -0.1166 0.1749 0.2416 0.107 Uiso 1 1 calc R
C18 C -0.1009(7) 0.3550(6) 0.3291(6) 0.093(2) Uani 1 1 d .
H18 H -0.1539 0.3344 0.3787 0.112 Uiso 1 1 calc R
C19 C -0.0450(6) 0.4828(5) 0.3382(5) 0.0761(15) Uani 1 1 d .
H19 H -0.061 0.5482 0.3931 0.091 Uiso 1 1 calc R
C20 C -0.0288(4) 0.7058(4) 0.1862(3) 0.0437(9) Uani 1 1 d .
C21 C -0.1557(4) 0.6020(4) 0.1282(4) 0.0549(11) Uani 1 1 d .
H21 H -0.178 0.5227 0.1344 0.066 Uiso 1 1 calc R
C22 C -0.2480(5) 0.6184(5) 0.0612(4) 0.0695(14) Uani 1 1 d .
H22 H -0.3343 0.5505 0.0237 0.083 Uiso 1 1 calc R
C23 C -0.2140(5) 0.7343(6) 0.0491(4) 0.0678(14) Uani 1 1 d .
H23 H -0.2752 0.7425 -0.0001 0.081 Uiso 1 1 calc R
C24 C -0.0892(5) 0.8380(5) 0.1099(4) 0.0575(11) Uani 1 1 d .
H24 H -0.0683 0.9174 0.1042 0.069 Uiso 1 1 calc R
C25 C 0.0047(4) 0.8261(4) 0.1788(4) 0.0510(10) Uani 1 1 d .
H25 H 0.0889 0.8965 0.2198 0.061 Uiso 1 1 calc R
O1 O 0.5823(5) 0.1035(4) 0.1652(4) 0.0916(12) Uani 1 1 d .
O1W O 0.3073(3) 0.3240(3) 0.3746(3) 0.0699(9) Uani 1 1 d .
H1W1 H 0.3282 0.3885 0.4412 0.105 Uiso 1 1 d R
H1W2 H 0.23 0.2655 0.366 0.105 Uiso 1 1 d R
O2W O 0.2834(4) 0.3060(4) 0.5808(4) 0.0940(12) Uani 1 1 d .
H2W1 H 0.3306 0.2675 0.5503 0.141 Uiso 1 1 d R
H2W2 H 0.3365 0.3783 0.6388 0.141 Uiso 1 1 d R
Cl1 Cl 0.60553(13) 0.37450(11) 0.46728(10) 0.0626(3) Uani 1 1 d .
Cl2 Cl 0.35025(13) 0.08449(11) 0.37576(11) 0.0649(3) Uani 1 1 d .
Cl4 Cl 0.49558(16) 0.39837(12) 0.22159(11) 0.0786(4) Uani 1 1 d .
Cl3 Cl 0.24212(15) 0.09711(13) 0.12790(12) 0.0827(4) Uani 1 1 d .
As1 As 0.10716(4) 0.68538(4) 0.27246(3) 0.03976(10) Uani 1 1 d .
Ir1 Ir 0.427309(18) 0.235448(15) 0.293655(14) 0.05287(8) Uani 1 1 d .

loop_
_atom_site_aniso_label
_atom_site_aniso_U_11
_atom_site_aniso_U_22
_atom_site_aniso_U_33
_atom_site_aniso_U_23
_atom_site_aniso_U_13
_atom_site_aniso_U_12
C1 0.089(4) 0.056(3) 0.053(3) 0.030(2) 0.020(3) 0.028(3)
C2 0.052(2) 0.045(2) 0.041(2) 0.0231(17) 0.0141(18) 0.0256(18)
C3 0.052(2) 0.053(2) 0.045(2) 0.0259(19) 0.0136(19) 0.0263(19)
C4 0.058(3) 0.053(2) 0.046(2) 0.017(2) 0.006(2) 0.018(2)
C5 0.081(3) 0.053(2) 0.040(2) 0.012(2) 0.012(2) 0.027(2)
C6 0.073(3) 0.065(3) 0.053(3) 0.017(2) 0.024(2) 0.040(3)
C7 0.053(2) 0.063(3) 0.047(2) 0.020(2) 0.012(2) 0.029(2)
C8 0.043(2) 0.0395(19) 0.039(2) 0.0158(16) 0.0129(17) 0.0168(16)
C9 0.062(3) 0.065(3) 0.056(3) 0.036(2) 0.024(2) 0.032(2)
C10 0.079(3) 0.082(3) 0.061(3) 0.046(3) 0.036(3) 0.036(3)
C11 0.055(3) 0.086(3) 0.067(3) 0.027(3) 0.031(3) 0.027(3)
C12 0.045(2) 0.072(3) 0.061(3) 0.020(2) 0.015(2) 0.029(2)
C13 0.051(2) 0.060(2) 0.047(2) 0.023(2) 0.0127(19) 0.025(2)
C14 0.049(2) 0.048(2) 0.045(2) 0.0248(18) 0.0173(18) 0.0209(18)
C15 0.087(4) 0.054(3) 0.078(3) 0.035(2) 0.049(3) 0.032(2)
C16 0.123(5) 0.059(3) 0.112(5) 0.046(3) 0.069(4) 0.050(3)
C17 0.121(5) 0.059(3) 0.104(5) 0.052(3) 0.050(4) 0.032(3)
C18 0.111(5) 0.083(4) 0.098(4) 0.056(4) 0.059(4) 0.029(4)
C19 0.096(4) 0.065(3) 0.074(3) 0.035(3) 0.050(3) 0.031(3)
C20 0.042(2) 0.049(2) 0.039(2) 0.0150(17) 0.0096(17) 0.0221(17)
C21 0.046(2) 0.054(2) 0.049(2) 0.011(2) 0.009(2) 0.017(2)
C22 0.045(3) 0.086(4) 0.048(3) 0.004(2) -0.002(2) 0.026(2)
C23 0.062(3) 0.109(4) 0.049(3) 0.031(3) 0.016(2) 0.057(3)
C24 0.064(3) 0.075(3) 0.058(3) 0.035(2) 0.023(2) 0.047(3)
C25 0.049(2) 0.052(2) 0.049(2) 0.0132(19) 0.0040(19) 0.0274(19)
O1 0.120(4) 0.090(3) 0.084(3) 0.042(2) 0.048(3) 0.056(3)
O1W 0.066(2) 0.068(2) 0.080(2) 0.0301(18) 0.0092(18) 0.0365(17)
O2W 0.081(3) 0.095(3) 0.082(3) 0.029(2) 0.019(2) 0.021(2)
Cl1 0.0691(7) 0.0589(6) 0.0527(6) 0.0204(5) 0.0008(5) 0.0271(6)
Cl2 0.0750(8) 0.0609(6) 0.0694(7) 0.0445(6) 0.0176(6) 0.0243(6)
Cl4 0.1077(11) 0.0557(6) 0.0626(7) 0.0389(6) 0.0027(7) 0.0164(7)
Cl3 0.0896(10) 0.0631(7) 0.0688(8) 0.0304(6) -0.0181(7) 0.0128(7)
As1 0.0419(2) 0.0427(2) 0.0376(2) 0.01891(17) 0.01234(16) 0.01903(17)
Ir1 0.06337(13) 0.04791(11) 0.04790(11) 0.02750(8) 0.00619(8) 0.01974(8)

loop_
_atom_type_symbol
_atom_type_description
_atom_type_scat_dispersion_real
_atom_type_scat_dispersion_imag
_atom_type_scat_source
C C 0.0033 0.0016 'International Tables Vol C Tables 4.2.6.8 and 6.1.1.4'
H H 0 0 'International Tables Vol C Tables 4.2.6.8 and 6.1.1.4'
O O 0.0106 0.006 'International Tables Vol C Tables 4.2.6.8 and 6.1.1.4'
Cl Cl 0.1484 0.1585 'International Tables Vol C Tables 4.2.6.8 and 6.1.1.4'
As As 0.0499 2.0058 'International Tables Vol C Tables 4.2.6.8 and 6.1.1.4'
Ir Ir -1.4442 7.9887 'International Tables Vol C Tables 4.2.6.8 and 6.1.1.4'

loop_
_exptl_crystal_face_index_h
_exptl_crystal_face_index_k
_exptl_crystal_face_index_l
_exptl_crystal_face_perp_dist
16 -15 1 0.047
3 4 -1 0.082
-15 -1 2 0.053
1 5 -6 0.085
-1 -5 6 0.069
4 0 5 0.069
-12 11 1 0.021
7 -9 -1 0.079

loop_
_geom_angle_atom_site_label_1
_geom_angle_atom_site_label_2
_geom_angle_atom_site_label_3
_geom_angle
O1 C1 Ir1 178.4(5)
C7 C2 C3 120.9(4)
C7 C2 As1 118.0(3)
C3 C2 As1 121.1(3)
C2 C3 C4 118.8(4)
C2 C3 H3 120.6
C4 C3 H3 120.6
C5 C4 C3 120.1(4)
C5 C4 H4 120
C3 C4 H4 120
C4 C5 C6 121.4(4)
C4 C5 H5 119.3
C6 C5 H5 119.3
C5 C6 C7 119.2(5)
C5 C6 H6 120.4
C7 C6 H6 120.4
C2 C7 C6 119.6(4)
C2 C7 H7 120.2
C6 C7 H7 120.2
C13 C8 C9 120.7(4)
C13 C8 As1 120.0(3)
C9 C8 As1 119.2(3)
C10 C9 C8 119.2(4)
C10 C9 H9 120.4
C8 C9 H9 120.4
C9 C10 C11 120.0(4)
C9 C10 H10 120
C11 C10 H10 120
C12 C11 C10 120.8(4)
C12 C11 H11 119.6
C10 C11 H11 119.6
C11 C12 C13 119.8(5)
C11 C12 H12 120.1
C13 C12 H12 120.1
C8 C13 C12 119.4(4)
C8 C13 H13 120.3
C12 C13 H13 120.3
C15 C14 C19 120.5(4)
C15 C14 As1 119.8(3)
C19 C14 As1 119.6(3)
C14 C15 C16 120.3(4)
C14 C15 H15 119.8
C16 C15 H15 119.8
C17 C16 C15 118.4(5)
C17 C16 H16 120.8
C15 C16 H16 120.8
C18 C17 C16 122.0(5)
C18 C17 H17 119
C16 C17 H17 119
C17 C18 C19 119.7(5)
C17 C18 H18 120.2
C19 C18 H18 120.2
C14 C19 C18 119.1(5)
C14 C19 H19 120.5
C18 C19 H19 120.5
C21 C20 C25 120.9(4)
C21 C20 As1 120.7(3)
C25 C20 As1 118.3(3)
C22 C21 C20 118.8(4)
C22 C21 H21 120.6
C20 C21 H21 120.6
C23 C22 C21 120.7(4)
C23 C22 H22 119.7
C21 C22 H22 119.7
C22 C23 C24 120.0(4)
C22 C23 H23 120
C24 C23 H23 120
C25 C24 C23 121.0(4)
C25 C24 H24 119.5
C23 C24 H24 119.5
C24 C25 C20 118.6(4)
C24 C25 H25 120.7
C20 C25 H25 120.7
Ir1 O1W H1W1 129.6
Ir1 O1W H1W2 110.4
H1W1 O1W H1W2 107.7
H2W1 O2W H2W2 107.7
C2 As1 C20 107.17(17)
C2 As1 C8 111.81(16)
C20 As1 C8 108.87(17)
C2 As1 C14 111.03(16)
C20 As1 C14 109.16(17)
C8 As1 C14 108.75(17)
C1 Ir1 O1W 176.81(17)
C1 Ir1 Cl2 92.44(14)
O1W Ir1 Cl2 88.20(10)
C1 Ir1 Cl3 88.58(17)
O1W Ir1 Cl3 88.30(10)
Cl2 Ir1 Cl3 89.75(4)
C1 Ir1 Cl4 92.73(14)
O1W Ir1 Cl4 86.67(10)
Cl2 Ir1 Cl4 174.80(5)
Cl3 Ir1 Cl4 90.95(4)
C1 Ir1 Cl1 94.04(17)
O1W Ir1 Cl1 89.10(10)
Cl2 Ir1 Cl1 88.39(4)
Cl3 Ir1 Cl1 176.85(5)
Cl4 Ir1 Cl1 90.68(4)

loop_
_geom_bond_atom_site_label_1
_geom_bond_atom_site_label_2
_geom_bond_distance
C1 O1 1.127(6)
C1 Ir1 1.832(6)
C2 C7 1.382(6)
C2 C3 1.384(6)
C2 As1 1.905(4)
C3 C4 1.387(6)
C3 H3 0.93
C4 C5 1.370(7)
C4 H4 0.93
C5 C6 1.370(7)
C5 H5 0.93
C6 C7 1.388(6)
C6 H6 0.93
C7 H7 0.93
C8 C13 1.384(6)
C8 C9 1.385(5)
C8 As1 1.913(4)
C9 C10 1.379(6)
C9 H9 0.93
C10 C11 1.383(7)
C10 H10 0.93
C11 C12 1.369(7)
C11 H11 0.93
C12 C13 1.386(6)
C12 H12 0.93
C13 H13 0.93
C14 C15 1.375(6)
C14 C19 1.375(6)
C14 As1 1.914(4)
C15 C16 1.383(6)
C15 H15 0.93
C16 C17 1.372(8)
C16 H16 0.93
C17 C18 1.357(8)
C17 H17 0.93
C18 C19 1.389(7)
C18 H18 0.93
C19 H19 0.93
C20 C21 1.386(6)
C20 C25 1.399(6)
C20 As1 1.911(4)
C21 C22 1.377(7)
C21 H21 0.93
C22 C23 1.375(7)
C22 H22 0.93
C23 C24 1.376(7)
C23 H23 0.93
C24 C25 1.369(6)
C24 H24 0.93
C25 H25 0.93
O1W Ir1 2.110(4)
O1W H1W1 0.8499
O1W H1W2 0.85
O2W H2W1 0.85
O2W H2W2 0.85
Cl1 Ir1 2.3624(11)
Cl2 Ir1 2.3392(10)
Cl4 Ir1 2.3580(11)
Cl3 Ir1 2.3444(12)

loop_
_geom_torsion_atom_site_label_1
_geom_torsion_atom_site_label_2
_geom_torsion_atom_site_label_3
_geom_torsion_atom_site_label_4
_geom_torsion
C7 C2 C3 C4 -0.3(6)
As1 C2 C3 C4 177.9(3)
C2 C3 C4 C5 -0.1(6)
C3 C4 C5 C6 1.0(7)
C4 C5 C6 C7 -1.5(7)
C3 C2 C7 C6 -0.2(6)
As1 C2 C7 C6 -178.4(3)
C5 C6 C7 C2 1.1(7)
C13 C8 C9 C10 -1.0(7)
As1 C8 C9 C10 -179.7(3)
C8 C9 C10 C11 0.4(7)
C9 C10 C11 C12 0.4(8)
C10 C11 C12 C13 -0.6(8)
C9 C8 C13 C12 0.7(6)
As1 C8 C13 C12 179.4(3)
C11 C12 C13 C8 0.1(7)
C19 C14 C15 C16 -1.2(8)
As1 C14 C15 C16 -177.9(5)
C14 C15 C16 C17 1.0(10)
C15 C16 C17 C18 -0.6(11)
C16 C17 C18 C19 0.6(11)
C15 C14 C19 C18 1.2(8)
As1 C14 C19 C18 177.8(5)
C17 C18 C19 C14 -0.8(10)
C25 C20 C21 C22 1.1(6)
As1 C20 C21 C22 -176.1(4)
C20 C21 C22 C23 1.8(7)
C21 C22 C23 C24 -3.8(8)
C22 C23 C24 C25 2.9(7)
C23 C24 C25 C20 0.1(7)
C21 C20 C25 C24 -2.1(6)
As1 C20 C25 C24 175.3(3)
C7 C2 As1 C20 32.1(3)
C3 C2 As1 C20 -146.1(3)
C7 C2 As1 C8 151.4(3)
C3 C2 As1 C8 -26.8(3)
C7 C2 As1 C14 -87.0(3)
C3 C2 As1 C14 94.8(3)
C21 C20 As1 C2 -121.8(3)
C25 C20 As1 C2 60.8(4)
C21 C20 As1 C8 117.1(3)
C25 C20 As1 C8 -60.3(4)
C21 C20 As1 C14 -1.5(4)
C25 C20 As1 C14 -178.8(3)
C13 C8 As1 C2 71.5(3)
C9 C8 As1 C2 -109.7(3)
C13 C8 As1 C20 -170.2(3)
C9 C8 As1 C20 8.5(4)
C13 C8 As1 C14 -51.4(4)
C9 C8 As1 C14 127.3(3)
C15 C14 As1 C2 -145.3(4)
C19 C14 As1 C2 38.0(4)
C15 C14 As1 C20 96.7(4)
C19 C14 As1 C20 -80.0(4)
C15 C14 As1 C8 -21.9(4)
C19 C14 As1 C8 161.4(4)
